data_7037923
loop_
_publ_author_name
'Tsao, Jung-Yu'
'Tsai, Jia-Dong'
'Yang, Chen-I'

_publ_section_title
;
 Azide-bridged Cu(ii), Mn(ii) and Co(ii) coordination polymers constructed
 with a bifunctional ligand of 6-(1H-tetrazol-5-yl)-2,2'-bipyridine.
;
_journal_issue 8
_journal_name_full 'Dalton transactions (Cambridge, England : 2003)'
_journal_page_first 3388
_journal_page_last 3397
_journal_paper_doi 10.1039/c5dt04773k
_journal_volume 45
_journal_year 2016
_chemical_formula_moiety 'C11 H7 Co N9'
_chemical_formula_sum 'C11 H7 Co N9'
_chemical_formula_weight 324.19
_chemical_name_systematic
;
 ? 
;
_space_group_crystal_system monoclinic
_space_group_IT_number 14
_space_group_name_Hall '-P 2ybc'
_space_group_name_H-M_alt 'P 1 21/c 1'
_symmetry_space_group_name_Hall '-P 2ybc'
_symmetry_space_group_name_H-M 'P 1 21/c 1'
_atom_sites_solution_hydrogens geom
_audit_creation_date 2015-12-27
_audit_creation_method
;
Olex2 1.2
(compiled 2015.09.30 svn.r3233 for OlexSys, GUI svn.r5103)
;
_audit_update_record
;
2015-12-27 deposited with the CCDC.
2016-01-08 downloaded from the CCDC.
;
_cell_angle_alpha 90
_cell_angle_beta 110.4630(10)
_cell_angle_gamma 90
_cell_formula_units_Z 4
_cell_length_a 10.7778(8)
_cell_length_b 12.1999(9)
_cell_length_c 9.5936(7)
_cell_measurement_reflns_used 4846
_cell_measurement_temperature 150(2)
_cell_measurement_theta_max 28.28
_cell_measurement_theta_min 2.62
_cell_volume 1181.84(15)
_computing_cell_refinement 'SAINT v8.34A (Bruker, 2013)'
_computing_data_collection 'Bruker SMART'
_computing_data_reduction 'SAINT v8.34A (Bruker, 2013)'
_computing_molecular_graphics 'Olex2 (Dolomanov et al., 2009)'
_computing_publication_material 'Olex2 (Dolomanov et al., 2009)'
_computing_structure_refinement 'ShelXL (Sheldrick, 2015)'
_computing_structure_solution 'SHELXS-97 (Sheldrick, 1990)'
_diffrn_ambient_temperature 150.15
_diffrn_measured_fraction_theta_full 1.000
_diffrn_measured_fraction_theta_max 1.000
_diffrn_measurement_device_type 'CCD area detector'
_diffrn_measurement_method 'phi and omega scans'
_diffrn_radiation_monochromator graphite
_diffrn_radiation_type MoK\a
_diffrn_radiation_wavelength 0.71073
_diffrn_reflns_av_R_equivalents 0.0179
_diffrn_reflns_av_unetI/netI 0.0190
_diffrn_reflns_laue_measured_fraction_full 1.000
_diffrn_reflns_laue_measured_fraction_max 1.000
_diffrn_reflns_limit_h_max 7
_diffrn_reflns_limit_h_min -14
_diffrn_reflns_limit_k_max 16
_diffrn_reflns_limit_k_min -16
_diffrn_reflns_limit_l_max 12
_diffrn_reflns_limit_l_min -12
_diffrn_reflns_number 9074
_diffrn_reflns_point_group_measured_fraction_full 1.000
_diffrn_reflns_point_group_measured_fraction_max 1.000
_diffrn_reflns_theta_full 25.242
_diffrn_reflns_theta_max 28.294
_diffrn_reflns_theta_min 2.017
_exptl_absorpt_coefficient_mu 1.461
_exptl_absorpt_correction_T_max 0.7457
_exptl_absorpt_correction_T_min 0.6996
_exptl_absorpt_correction_type multi-scan
_exptl_absorpt_process_details
;
SADABS-2012/1 (Bruker,2012) was used for absorption correction.
wR2(int) was 0.0391 before and 0.0310 after correction.
The Ratio of minimum to maximum transmission is 0.9382.
The \l/2 correction factor is 0.0015.
;
_exptl_crystal_colour orange
_exptl_crystal_colour_primary orange
_exptl_crystal_density_diffrn 1.822
_exptl_crystal_density_method 'not measured'
_exptl_crystal_description plate
_exptl_crystal_F_000 652
_exptl_crystal_size_max 0.19
_exptl_crystal_size_mid 0.18
_exptl_crystal_size_min 0.15
_refine_diff_density_max 0.425
_refine_diff_density_min -0.330
_refine_diff_density_rms 0.058
_refine_ls_extinction_method none
_refine_ls_goodness_of_fit_ref 1.055
_refine_ls_hydrogen_treatment constr
_refine_ls_matrix_type full
_refine_ls_number_parameters 190
_refine_ls_number_reflns 2945
_refine_ls_number_restraints 0
_refine_ls_restrained_S_all 1.055
_refine_ls_R_factor_all 0.0276
_refine_ls_R_factor_gt 0.0238
_refine_ls_shift/su_max 0.001
_refine_ls_shift/su_mean 0.000
_refine_ls_structure_factor_coef Fsqd
_refine_ls_weighting_details 'w=1/[\s^2^(Fo^2^)+(0.0268P)^2^+0.6767P] where P=(Fo^2^+2Fc^2^)/3'
_refine_ls_weighting_scheme calc
_refine_ls_wR_factor_gt 0.0578
_refine_ls_wR_factor_ref 0.0596
_reflns_Friedel_coverage 0.000
_reflns_number_gt 2670
_reflns_number_total 2945
_reflns_threshold_expression 'I > 2\s(I)'
_cod_data_source_file c5dt04773k2.cif
_cod_data_source_block tjd053_0m
_cod_depositor_comments 'Adding full bibliography for 7037921--7037923.cif.'
_cod_database_code 7037923
_shelx_space_group_comment
;
The symmetry employed for this shelxl refinement is uniquely defined
by the following loop, which should always be used as a source of
symmetry information in preference to the above space-group names.
They are only intended as comments.
;
_olex2_refinement_description
;
1. Fixed Uiso
 At 1.2 times of:
  All C(H) groups
2.a Aromatic/amide H refined with riding coordinates:
 C9(H9), C1(H1), C7(H7), C2(H2), C8(H8), C3(H3), C4(H4)
;
_shelx_shelxl_version_number 2014/7
_olex2_submission_special_instructions 'No special instructions were received'

loop_
_space_group_symop_operation_xyz
'x, y, z'
'-x, y+1/2, -z+1/2'
'-x, -y, -z'
'x, -y-1/2, z-1/2'

loop_
_atom_site_label
_atom_site_type_symbol
_atom_site_fract_x
_atom_site_fract_y
_atom_site_fract_z
_atom_site_U_iso_or_equiv
_atom_site_adp_type
_atom_site_occupancy
_atom_site_site_symmetry_order
_atom_site_calc_flag
_atom_site_refinement_flags_posn
Co1 Co 0.37612(2) 0.57823(2) 0.51305(2) 0.01074(7) Uani 1 1 d .
N1 N 0.30655(12) 0.45466(10) 0.62888(13) 0.0141(2) Uani 1 1 d .
N7 N 0.57258(12) 0.55692(10) 0.62445(13) 0.0144(2) Uani 1 1 d .
N2 N 0.18169(12) 0.54712(9) 0.37474(13) 0.0117(2) Uani 1 1 d .
N8 N 0.63709(12) 0.56360(10) 0.75526(14) 0.0150(2) Uani 1 1 d .
C9 C 0.00772(14) 0.57429(12) 0.14160(16) 0.0157(3) Uani 1 1 d .
H9 H -0.0274 0.6129 0.0528 0.019 Uiso 1 1 calc R
C5 C 0.18561(14) 0.41177(11) 0.55397(16) 0.0132(3) Uani 1 1 d .
N9 N 0.70323(15) 0.56726(12) 0.87856(15) 0.0258(3) Uani 1 1 d .
C1 C 0.37574(16) 0.41300(12) 0.76284(17) 0.0185(3) Uani 1 1 d .
H1 H 0.4582 0.4430 0.8154 0.022 Uiso 1 1 calc R
C7 C -0.00954(15) 0.43350(12) 0.30962(17) 0.0164(3) Uani 1 1 d .
H7 H -0.0556 0.3761 0.3330 0.020 Uiso 1 1 calc R
C6 C 0.11444(14) 0.46510(11) 0.40795(15) 0.0124(3) Uani 1 1 d .
C2 C 0.33023(16) 0.32739(13) 0.82677(17) 0.0209(3) Uani 1 1 d .
H2 H 0.3808 0.3004 0.9200 0.025 Uiso 1 1 calc R
C8 C -0.06279(14) 0.48964(13) 0.17600(16) 0.0173(3) Uani 1 1 d .
H8 H -0.1459 0.4705 0.1094 0.021 Uiso 1 1 calc R
C10 C 0.13200(14) 0.59974(11) 0.24329(15) 0.0127(3) Uani 1 1 d .
C3 C 0.20788(17) 0.28333(13) 0.74840(18) 0.0219(3) Uani 1 1 d .
H3 H 0.1752 0.2252 0.7880 0.026 Uiso 1 1 calc R
C4 C 0.13343(16) 0.32597(12) 0.60999(17) 0.0185(3) Uani 1 1 d .
H4 H 0.0504 0.2974 0.5563 0.022 Uiso 1 1 calc R
N3 N 0.34540(12) 0.69120(10) 0.33139(13) 0.0137(2) Uani 1 1 d .
C11 C 0.22603(14) 0.67988(11) 0.22352(15) 0.0126(3) Uani 1 1 d .
N5 N 0.33099(12) 0.79868(10) 0.14824(13) 0.0140(2) Uani 1 1 d .
N4 N 0.41000(12) 0.76733(10) 0.28218(13) 0.0148(2) Uani 1 1 d .
N6 N 0.21309(12) 0.74509(10) 0.10783(13) 0.0147(2) Uani 1 1 d .

loop_
_atom_site_aniso_label
_atom_site_aniso_U_11
_atom_site_aniso_U_22
_atom_site_aniso_U_33
_atom_site_aniso_U_23
_atom_site_aniso_U_13
_atom_site_aniso_U_12
Co1 0.01045(10) 0.01141(10) 0.00919(10) 0.00077(7) 0.00197(7) 0.00017(7)
N1 0.0158(6) 0.0138(6) 0.0131(6) 0.0005(4) 0.0055(5) 0.0002(5)
N7 0.0130(6) 0.0165(6) 0.0121(5) -0.0011(4) 0.0025(5) 0.0018(5)
N2 0.0120(5) 0.0120(5) 0.0114(5) -0.0001(4) 0.0043(4) 0.0009(4)
N8 0.0139(6) 0.0152(6) 0.0156(6) -0.0014(5) 0.0047(5) 0.0024(5)
C9 0.0145(7) 0.0185(7) 0.0130(6) 0.0002(5) 0.0035(5) 0.0020(5)
C5 0.0163(7) 0.0109(6) 0.0143(6) -0.0012(5) 0.0080(5) 0.0011(5)
N9 0.0249(7) 0.0330(8) 0.0137(6) -0.0028(5) -0.0003(5) 0.0071(6)
C1 0.0193(7) 0.0202(7) 0.0158(7) 0.0019(6) 0.0061(6) 0.0014(6)
C7 0.0144(7) 0.0150(7) 0.0209(7) -0.0026(5) 0.0078(6) -0.0024(5)
C6 0.0138(6) 0.0114(6) 0.0143(6) -0.0015(5) 0.0076(5) 0.0008(5)
C2 0.0272(8) 0.0192(7) 0.0185(7) 0.0059(6) 0.0109(6) 0.0065(6)
C8 0.0125(6) 0.0197(7) 0.0179(7) -0.0041(6) 0.0029(6) -0.0015(6)
C10 0.0140(7) 0.0118(6) 0.0126(6) -0.0009(5) 0.0051(5) 0.0017(5)
C3 0.0299(9) 0.0152(7) 0.0259(8) 0.0058(6) 0.0164(7) 0.0007(6)
C4 0.0215(7) 0.0142(7) 0.0222(7) -0.0010(6) 0.0109(6) -0.0018(6)
N3 0.0147(6) 0.0132(6) 0.0121(5) 0.0013(4) 0.0035(5) -0.0004(5)
C11 0.0129(6) 0.0124(6) 0.0122(6) -0.0002(5) 0.0038(5) 0.0021(5)
N5 0.0145(6) 0.0130(6) 0.0133(5) 0.0010(4) 0.0033(5) 0.0003(5)
N4 0.0166(6) 0.0136(6) 0.0136(5) 0.0020(4) 0.0046(5) -0.0008(5)
N6 0.0144(6) 0.0150(6) 0.0144(5) 0.0021(5) 0.0045(5) 0.0000(5)

loop_
_atom_type_symbol
_atom_type_description
_atom_type_scat_dispersion_real
_atom_type_scat_dispersion_imag
_atom_type_scat_source
C C 0.0033 0.0016 'International Tables Vol C Tables 4.2.6.8 and 6.1.1.4'
H H 0.0000 0.0000 'International Tables Vol C Tables 4.2.6.8 and 6.1.1.4'
N N 0.0061 0.0033 'International Tables Vol C Tables 4.2.6.8 and 6.1.1.4'
O O 0.0106 0.0060 'International Tables Vol C Tables 4.2.6.8 and 6.1.1.4'
Co Co 0.3494 0.9721 'International Tables Vol C Tables 4.2.6.8 and 6.1.1.4'

loop_
_geom_angle_atom_site_label_1
_geom_angle_atom_site_label_2
_geom_angle_atom_site_label_3
_geom_angle
_geom_angle_site_symmetry_1
_geom_angle_site_symmetry_3
N1 Co1 N7 89.49(5) . 3_666
N7 Co1 N1 97.23(5) . .
N7 Co1 N7 78.11(5) . 3_666
N7 Co1 N2 160.68(5) . .
N7 Co1 N3 110.19(5) . .
N7 Co1 N5 100.75(5) . 4_576
N2 Co1 N1 75.39(5) . .
N2 Co1 N7 83.92(4) . 3_666
N2 Co1 N3 76.45(5) . .
N2 Co1 N5 97.01(5) . 4_576
N3 Co1 N1 151.76(5) . .
N3 Co1 N7 89.68(4) . 3_666
N5 Co1 N1 89.12(5) 4_576 .
N5 Co1 N7 178.07(4) 4_576 3_666
N5 Co1 N3 92.18(5) 4_576 .
C5 N1 Co1 116.11(9) . .
C1 N1 Co1 125.59(10) . .
C1 N1 C5 118.16(13) . .
Co1 N7 Co1 101.89(5) . 3_666
N8 N7 Co1 118.63(10) . 3_666
N8 N7 Co1 130.97(10) . .
C6 N2 Co1 119.47(9) . .
C6 N2 C10 120.53(12) . .
C10 N2 Co1 119.38(9) . .
N9 N8 N7 176.75(16) . .
C8 C9 H9 120.9 . .
C8 C9 C10 118.22(13) . .
C10 C9 H9 120.9 . .
N1 C5 C6 114.43(12) . .
N1 C5 C4 122.21(13) . .
C4 C5 C6 123.37(13) . .
N1 C1 H1 118.4 . .
N1 C1 C2 123.11(15) . .
C2 C1 H1 118.4 . .
C6 C7 H7 120.7 . .
C8 C7 H7 120.7 . .
C8 C7 C6 118.52(14) . .
N2 C6 C5 113.99(12) . .
N2 C6 C7 121.11(13) . .
C7 C6 C5 124.87(13) . .
C1 C2 H2 120.9 . .
C3 C2 C1 118.16(14) . .
C3 C2 H2 120.9 . .
C9 C8 H8 119.9 . .
C7 C8 C9 120.16(13) . .
C7 C8 H8 119.9 . .
N2 C10 C9 121.39(13) . .
N2 C10 C11 111.83(12) . .
C9 C10 C11 126.75(13) . .
C2 C3 H3 120.1 . .
C2 C3 C4 119.85(15) . .
C4 C3 H3 120.1 . .
C5 C4 C3 118.50(15) . .
C5 C4 H4 120.8 . .
C3 C4 H4 120.8 . .
C11 N3 Co1 113.03(9) . .
N4 N3 Co1 140.85(9) . .
N4 N3 C11 105.93(11) . .
N3 C11 C10 119.10(12) . .
N6 C11 C10 129.01(13) . .
N6 C11 N3 111.87(12) . .
N4 N5 Co1 125.63(9) . 4_575
N4 N5 N6 110.94(11) . .
N6 N5 Co1 123.39(9) . 4_575
N5 N4 N3 107.71(11) . .
C11 N6 N5 103.55(11) . .

loop_
_geom_bond_atom_site_label_1
_geom_bond_atom_site_label_2
_geom_bond_distance
_geom_bond_site_symmetry_2
Co1 N1 2.1569(12) .
Co1 N7 2.2966(12) 3_666
Co1 N7 2.0276(12) .
Co1 N2 2.0861(12) .
Co1 N3 2.1548(12) .
Co1 N5 2.1482(12) 4_576
N1 C5 1.3544(19) .
N1 C1 1.3401(19) .
N7 Co1 2.2966(12) 3_666
N7 N8 1.2062(17) .
N2 C6 1.3377(18) .
N2 C10 1.3480(18) .
N8 N9 1.1488(18) .
C9 H9 0.9300 .
C9 C8 1.389(2) .
C9 C10 1.389(2) .
C5 C6 1.4909(19) .
C5 C4 1.383(2) .
C1 H1 0.9300 .
C1 C2 1.385(2) .
C7 H7 0.9300 .
C7 C6 1.394(2) .
C7 C8 1.388(2) .
C2 H2 0.9300 .
C2 C3 1.378(2) .
C8 H8 0.9300 .
C10 C11 1.467(2) .
C3 H3 0.9300 .
C3 C4 1.390(2) .
C4 H4 0.9300 .
N3 C11 1.3469(18) .
N3 N4 1.3417(16) .
C11 N6 1.3326(18) .
N5 Co1 2.1483(12) 4_575
N5 N4 1.3256(16) .
N5 N6 1.3594(17) .

loop_
_geom_torsion_atom_site_label_1
_geom_torsion_atom_site_label_2
_geom_torsion_atom_site_label_3
_geom_torsion_atom_site_label_4
_geom_torsion
_geom_torsion_site_symmetry_1
Co1 N1 C5 C6 -5.54(15) .
Co1 N1 C5 C4 174.77(11) .
Co1 N1 C1 C2 -174.57(11) .
Co1 N2 C6 C5 6.19(16) .
Co1 N2 C6 C7 -172.37(10) .
Co1 N2 C10 C9 173.92(10) .
Co1 N2 C10 C11 -3.97(15) .
Co1 N3 C11 C10 2.78(16) .
Co1 N3 C11 N6 -175.53(9) .
Co1 N3 N4 N5 173.47(11) .
Co1 N5 N4 N3 178.49(9) 4_575
Co1 N5 N6 C11 -178.23(9) 4_575
N1 C5 C6 N2 -0.17(18) .
N1 C5 C6 C7 178.32(13) .
N1 C5 C4 C3 0.5(2) .
N1 C1 C2 C3 0.0(2) .
N2 C10 C11 N3 0.59(18) .
N2 C10 C11 N6 178.57(14) .
C9 C10 C11 N3 -177.16(14) .
C9 C10 C11 N6 0.8(2) .
C5 N1 C1 C2 1.0(2) .
C1 N1 C5 C6 178.46(12) .
C1 N1 C5 C4 -1.2(2) .
C1 C2 C3 C4 -0.8(2) .
C6 N2 C10 C9 3.0(2) .
C6 N2 C10 C11 -174.89(12) .
C6 C5 C4 C3 -179.20(13) .
C6 C7 C8 C9 0.8(2) .
C2 C3 C4 C5 0.6(2) .
C8 C9 C10 N2 -2.6(2) .
C8 C9 C10 C11 175.01(13) .
C8 C7 C6 N2 -0.5(2) .
C8 C7 C6 C5 -178.84(13) .
C10 N2 C6 C5 177.10(12) .
C10 N2 C6 C7 -1.5(2) .
C10 C9 C8 C7 0.6(2) .
C10 C11 N6 N5 -178.15(14) .
C4 C5 C6 N2 179.51(13) .
C4 C5 C6 C7 -2.0(2) .
N3 C11 N6 N5 -0.06(15) .
C11 N3 N4 N5 -0.73(15) .
N4 N3 C11 C10 178.80(12) .
N4 N3 C11 N6 0.50(16) .
N4 N5 N6 C11 -0.42(15) .
N6 N5 N4 N3 0.74(15) .
